data_2008110
loop_
_publ_author_name
'Plenio, Herbert'
'Diodone, Ralph'

_publ_section_title
;
 A cylindrical macrocycle with two diaza-18-crown-6 macrocycles
 encapsulating two silver cations
;
_journal_issue 1
_journal_name_full 'Acta Crystallographica Section C'
_journal_page_first IUC9800081
_journal_paper_doi 10.1107/S0108270199099990
_journal_volume 55
_journal_year 1999
_chemical_formula_iupac '[Ag2 (C40 H62 Cl2 N4 O8)](C F3 S O3)2'
_chemical_formula_sum 'C42 H62 Ag2 Cl2 F6 N4 O14 S2'
_chemical_formula_weight 1311.72
_chemical_name_common '(ClN2O4)2 - 2AgCF3SO3'
_chemical_name_systematic
;
\m-[35,44-dichloro-6,9,23,26,38,41,47,50-octaoxa-3,12,20,29-tetraaza-
pentacyclo[29.8^3,12^.8^20,29^.3^1,31^.1^1,31^.1^14,18^]dopentaconta
-14,16,18(44),31,33,1(35)-hexene]disilver(I)  bis(triflate)
;
_space_group_IT_number 14
_symmetry_cell_setting monoclinic
_symmetry_space_group_name_Hall '-P 2yn'
_symmetry_space_group_name_H-M 'P 1 21/n 1'
_audit_creation_method SHELXL-97
_cell_angle_alpha 90.00
_cell_angle_beta 91.37(3)
_cell_angle_gamma 90.00
_cell_formula_units_Z 2
_cell_length_a 11.150(2)
_cell_length_b 9.028(2)
_cell_length_c 25.637(5)
_cell_measurement_reflns_used 25
_cell_measurement_temperature 293(2)
_cell_measurement_theta_max 18.3
_cell_measurement_theta_min 2.3
_cell_volume 2579.9(9)
_computing_cell_refinement 'Turbomole Enraf-Nonius'
_computing_data_collection 'Turbomole Enraf-Nonius'
_computing_data_reduction 'CADFOR and CADSEX (Keller, 1993)'
_computing_publication_material 'CIFTAB (Sheldrick, 1997)'
_computing_structure_refinement 'SHELX97 (Sheldrick, 1997)'
_computing_structure_solution 'SHELX97 (Sheldrick, 1997)'
_diffrn_ambient_temperature 293(2)
_diffrn_measured_fraction_theta_full 0.933
_diffrn_measured_fraction_theta_max 0.933
_diffrn_measurement_device_type 'Enraf Nonius CAD-4'
_diffrn_measurement_method \w-2\q
_diffrn_radiation_monochromator graphite
_diffrn_radiation_source 'fine-focus sealed tube'
_diffrn_radiation_type 'Mo K\a'
_diffrn_radiation_wavelength 0.71069
_diffrn_reflns_av_R_equivalents 0.010
_diffrn_reflns_av_sigmaI/netI 0.014
_diffrn_reflns_limit_h_max 13
_diffrn_reflns_limit_h_min -13
_diffrn_reflns_limit_k_max 0
_diffrn_reflns_limit_k_min -11
_diffrn_reflns_limit_l_max 31
_diffrn_reflns_limit_l_min 0
_diffrn_reflns_number 5152
_diffrn_reflns_theta_full 25.98
_diffrn_reflns_theta_max 25.98
_diffrn_reflns_theta_min 2.39
_diffrn_standards_decay_% 2.5
_diffrn_standards_interval_count 'every 100'
_diffrn_standards_interval_time 60
_diffrn_standards_number 2
_exptl_absorpt_coefficient_mu 1.031
_exptl_absorpt_correction_T_max 0.734
_exptl_absorpt_correction_T_min 0.566
_exptl_absorpt_correction_type empirical
_exptl_absorpt_process_details '(North et al., 1968)'
_exptl_crystal_colour colorless
_exptl_crystal_density_diffrn 1.689
_exptl_crystal_density_method 'not measured'
_exptl_crystal_description disks
_exptl_crystal_F_000 1336
_exptl_crystal_size_max 0.7
_exptl_crystal_size_mid 0.5
_exptl_crystal_size_min 0.3
_refine_diff_density_max 0.549
_refine_diff_density_min -0.848
_refine_ls_extinction_method none
_refine_ls_goodness_of_fit_ref 1.042
_refine_ls_hydrogen_treatment mixed
_refine_ls_matrix_type full
_refine_ls_number_parameters 366
_refine_ls_number_reflns 5038
_refine_ls_number_restraints 0
_refine_ls_restrained_S_all 1.042
_refine_ls_R_factor_all 0.038
_refine_ls_R_factor_gt 0.028
_refine_ls_shift/su_max 0.022
_refine_ls_shift/su_mean 0.000
_refine_ls_structure_factor_coef Fsqd
_refine_ls_weighting_details 'w=1/[\s^2^(Fo^2^)+(0.0311P)^2^+2.5365P] where P=(Fo^2^+2Fc^2^)/3'
_refine_ls_weighting_scheme calc
_refine_ls_wR_factor_ref 0.072
_reflns_number_gt 4329
_reflns_number_total 5038
_reflns_threshold_expression I>2sigma(I)
_cod_data_source_file qa0077.cif
_cod_data_source_block rd24
_cod_depositor_comments
;
The following automatic conversions were performed:

'_refine_ls_weighting_scheme' value 'calc
w=1/[\s^2^(Fo^2^)+(0.0311P)^2^+2.5365P] where P=(Fo^2^+2Fc^2^)/3' was
changed to 'calc'. New tag '_refine_ls_weighting_details' was
created. The value of the new tag was set to
'w=1/[\s^2^(Fo^2^)+(0.0311P)^2^+2.5365P] where P=(Fo^2^+2Fc^2^)/3'.

Automatic conversion script
Id: cif_fix_values 3143 2015-03-26 13:38:13Z robertas 
;
_cod_original_sg_symbol_H-M 'P 21/n'
_cod_database_code 2008110
_cod_database_fobs_code 2008110

loop_
_symmetry_equiv_pos_as_xyz
'x, y, z'
'-x+1/2, y+1/2, -z+1/2'
'-x, -y, -z'
'x-1/2, -y-1/2, z-1/2'

loop_
_atom_site_label
_atom_site_fract_x
_atom_site_fract_y
_atom_site_fract_z
_atom_site_U_iso_or_equiv
_atom_site_adp_type
_atom_site_calc_flag
_atom_site_refinement_flags
_atom_site_occupancy
_atom_site_disorder_assembly
_atom_site_disorder_group
_atom_site_type_symbol
Ag1 0.098235(16) 0.14618(2) 0.134475(7) 0.03820(7) Uani d . 1 . . Ag
Cl1 0.36885(6) -0.07611(11) -0.03834(3) 0.0636(2) Uani d . 1 . . Cl
O1 0.02055(17) -0.0891(2) 0.18746(7) 0.0470(4) Uani d . 1 . . O
O2 0.24884(18) 0.0215(2) 0.20522(7) 0.0506(5) Uani d . 1 . . O
O3 0.18526(16) 0.3956(2) 0.09663(8) 0.0492(5) Uani d . 1 . . O
O4 0.03445(17) 0.4085(2) 0.17914(8) 0.0487(4) Uani d . 1 . . O
N1 -0.10912(18) 0.1635(2) 0.14453(7) 0.0353(4) Uani d . 1 . . N
N2 0.28809(17) 0.1024(2) 0.09914(8) 0.0345(4) Uani d . 1 . . N
C1 0.3043(2) -0.0485(3) 0.07795(10) 0.0396(6) Uani d . 1 . . C
H1A 0.3064 -0.1180 0.1068 0.048 Uiso calc R 1 . . H
H1B 0.3816 -0.0530 0.0614 0.048 Uiso calc R 1 . . H
C2 0.2087(2) -0.0985(3) 0.03876(9) 0.0335(5) Uani d . 1 . . C
C3 0.0967(2) -0.1358(3) 0.05700(10) 0.0393(5) Uani d . 1 . . C
H3 0.0794 -0.1182 0.0918 0.047 Uiso calc R 1 . . H
C4 0.0103(2) -0.1986(3) 0.02463(10) 0.0438(6) Uani d . 1 . . C
H4 -0.0654 -0.2197 0.0372 0.053 Uiso calc R 1 . . H
C5 0.0364(2) -0.2298(3) -0.02636(10) 0.0416(6) Uani d . 1 . . C
H5 -0.0212 -0.2764 -0.0475 0.050 Uiso calc R 1 . . H
C6 0.1462(2) -0.1935(3) -0.04715(9) 0.0354(5) Uani d . 1 . . C
C7 -0.1728(2) 0.2449(3) 0.10179(10) 0.0424(6) Uani d . 1 . . C
H7A -0.1522 0.3490 0.1046 0.051 Uiso calc R 1 . . H
H7B -0.2584 0.2363 0.1069 0.051 Uiso calc R 1 . . H
C8 0.2304(2) -0.1252(3) -0.01375(9) 0.0358(5) Uani d . 1 . . C
C9 -0.1588(2) 0.0109(3) 0.14748(11) 0.0453(6) Uani d . 1 . . C
H9A -0.1448 -0.0392 0.1147 0.054 Uiso calc R 1 . . H
H9B -0.2449 0.0175 0.1515 0.054 Uiso calc R 1 . . H
C10 -0.1067(3) -0.0819(3) 0.19139(11) 0.0524(7) Uani d . 1 . . C
H10A -0.1273 -0.0388 0.2246 0.063 Uiso calc R 1 . . H
H10B -0.1402 -0.1811 0.1896 0.063 Uiso calc R 1 . . H
C11 0.0817(3) -0.1088(4) 0.23607(11) 0.0578(8) Uani d . 1 . . C
H11A 0.0550 -0.1994 0.2525 0.069 Uiso calc R 1 . . H
H11B 0.0646 -0.0266 0.2591 0.069 Uiso calc R 1 . . H
C12 0.2120(3) -0.1166(3) 0.22677(12) 0.0586(8) Uani d . 1 . . C
H12A 0.2556 -0.1353 0.2593 0.070 Uiso calc R 1 . . H
H12B 0.2288 -0.1966 0.2028 0.070 Uiso calc R 1 . . H
C13 0.3674(2) 0.0194(3) 0.18686(10) 0.0496(7) Uani d . 1 . . C
H13A 0.3875 -0.0795 0.1752 0.060 Uiso calc R 1 . . H
H13B 0.4232 0.0466 0.2149 0.060 Uiso calc R 1 . . H
C14 0.3775(2) 0.1271(3) 0.14241(10) 0.0453(6) Uani d . 1 . . C
H14A 0.3676 0.2268 0.1557 0.054 Uiso calc R 1 . . H
H14B 0.4575 0.1201 0.1285 0.054 Uiso calc R 1 . . H
C15 0.3069(2) 0.2113(3) 0.05691(10) 0.0422(6) Uani d . 1 . . C
H15A 0.2480 0.1932 0.0292 0.051 Uiso calc R 1 . . H
H15B 0.3856 0.1948 0.0427 0.051 Uiso calc R 1 . . H
C16 0.2979(3) 0.3722(3) 0.07352(12) 0.0503(7) Uani d . 1 . . C
H16A 0.3621 0.3956 0.0984 0.060 Uiso calc R 1 . . H
H16B 0.3057 0.4363 0.0434 0.060 Uiso calc R 1 . . H
C17 0.1809(3) 0.5239(3) 0.12837(13) 0.0557(7) Uani d . 1 . . C
H17A 0.1991 0.6111 0.1079 0.067 Uiso calc R 1 . . H
H17B 0.2398 0.5166 0.1567 0.067 Uiso calc R 1 . . H
C18 0.0585(3) 0.5361(3) 0.14950(14) 0.0595(8) Uani d . 1 . . C
H18A 0.0532 0.6236 0.1713 0.071 Uiso calc R 1 . . H
H18B 0.0000 0.5452 0.1211 0.071 Uiso calc R 1 . . H
C19 -0.0861(3) 0.4005(3) 0.19593(11) 0.0499(7) Uani d . 1 . . C
H19A -0.1375 0.4597 0.1731 0.060 Uiso calc R 1 . . H
H19B -0.0911 0.4397 0.2310 0.060 Uiso calc R 1 . . H
C20 -0.1276(2) 0.2413(3) 0.19493(10) 0.0481(7) Uani d . 1 . . C
H20A -0.0850 0.1876 0.2224 0.058 Uiso calc R 1 . . H
H20B -0.2123 0.2387 0.2026 0.058 Uiso calc R 1 . . H
S1 0.57769(7) 0.64520(14) 0.15117(3) 0.0761(3) Uani d . 1 . . S
C100 0.6141(4) 0.6207(5) 0.08422(15) 0.0706(10) Uani d . 1 . . C
O10 0.4548(2) 0.6317(3) 0.15387(12) 0.0718(10) Uani d P 0.864(5) A 1 O
O11 0.6143(7) 0.7967(11) 0.1627(3) 0.206(4) Uani d P 0.864(5) A 1 O
O12 0.6509(6) 0.5536(10) 0.17922(19) 0.178(4) Uani d P 0.864(5) A 1 O
O13 0.5724(13) 0.4381(16) 0.1494(6) 0.048(4) Uiso d P 0.136(5) A 2 O
O14 0.5867(16) 0.8184(19) 0.1477(7) 0.035(4) Uiso d P 0.136(5) A 2 O
O15 0.6779(19) 0.629(2) 0.1754(8) 0.049(5) Uiso d P 0.136(5) A 2 O
F1 0.5982(7) 0.4780(5) 0.0722(3) 0.110(2) Uani d P 0.736(18) B 1 F
F2 0.5391(8) 0.6890(12) 0.05245(18) 0.114(3) Uani d P 0.736(18) B 1 F
F3 0.7239(8) 0.6473(15) 0.0725(4) 0.125(4) Uani d P 0.736(18) B 1 F
F4 0.614(3) 0.763(3) 0.0684(12) 0.165(12) Uani d P 0.264(18) B 2 F
F5 0.726(3) 0.600(5) 0.0786(13) 0.176(16) Uani d P 0.264(18) B 2 F
F6 0.555(2) 0.554(7) 0.0515(9) 0.21(2) Uani d P 0.264(18) B 2 F

loop_
_atom_site_aniso_label
_atom_site_aniso_U_11
_atom_site_aniso_U_22
_atom_site_aniso_U_33
_atom_site_aniso_U_12
_atom_site_aniso_U_13
_atom_site_aniso_U_23
Ag1 0.03316(11) 0.03884(11) 0.04266(11) 0.00192(8) 0.00251(7) 0.00033(8)
Cl1 0.0358(3) 0.1038(7) 0.0515(4) -0.0152(4) 0.0081(3) -0.0222(4)
O1 0.0561(11) 0.0512(11) 0.0337(9) 0.0018(9) -0.0003(8) 0.0032(8)
O2 0.0589(12) 0.0483(11) 0.0447(10) 0.0088(9) -0.0013(9) 0.0000(9)
O3 0.0424(10) 0.0401(10) 0.0651(12) -0.0064(8) 0.0015(9) -0.0106(9)
O4 0.0456(10) 0.0448(10) 0.0555(11) 0.0014(8) -0.0035(8) -0.0058(9)
N1 0.0367(10) 0.0407(11) 0.0283(10) -0.0002(9) -0.0014(8) -0.0060(8)
N2 0.0335(10) 0.0380(11) 0.0317(10) -0.0005(8) -0.0038(8) -0.0064(8)
C1 0.0392(13) 0.0423(14) 0.0368(13) 0.0071(11) -0.0093(10) -0.0092(11)
C2 0.0363(12) 0.0317(11) 0.0323(12) 0.0042(9) -0.0045(9) -0.0040(10)
C3 0.0453(14) 0.0420(14) 0.0306(12) 0.0001(11) 0.0002(10) -0.0022(10)
C4 0.0395(13) 0.0506(15) 0.0413(14) -0.0085(12) 0.0017(11) 0.0023(12)
C5 0.0377(13) 0.0455(14) 0.0411(14) -0.0056(11) -0.0092(10) -0.0006(12)
C6 0.0359(12) 0.0378(12) 0.0322(12) 0.0042(10) -0.0058(9) -0.0042(10)
C7 0.0390(13) 0.0494(15) 0.0386(13) 0.0077(11) -0.0060(10) -0.0102(12)
C8 0.0289(11) 0.0421(13) 0.0362(12) 0.0034(10) -0.0018(9) -0.0031(10)
C9 0.0413(14) 0.0505(16) 0.0441(14) -0.0083(12) 0.0032(11) -0.0034(12)
C10 0.0593(17) 0.0512(16) 0.0473(16) -0.0111(14) 0.0109(13) 0.0039(13)
C11 0.080(2) 0.0592(18) 0.0340(14) -0.0014(16) -0.0053(14) 0.0102(13)
C12 0.079(2) 0.0491(17) 0.0465(16) 0.0058(15) -0.0154(15) 0.0093(13)
C13 0.0492(15) 0.0591(17) 0.0399(14) 0.0094(13) -0.0153(11) -0.0118(13)
C14 0.0369(13) 0.0554(16) 0.0431(14) -0.0021(12) -0.0086(11) -0.0161(12)
C15 0.0375(13) 0.0494(15) 0.0400(13) -0.0033(11) 0.0056(10) -0.0009(12)
C16 0.0467(15) 0.0446(15) 0.0599(17) -0.0107(12) 0.0059(13) 0.0035(13)
C17 0.0575(17) 0.0323(14) 0.077(2) -0.0063(12) -0.0005(15) -0.0087(14)
C18 0.0598(18) 0.0346(14) 0.084(2) 0.0033(13) 0.0006(16) -0.0099(15)
C19 0.0498(15) 0.0574(17) 0.0424(15) 0.0057(13) -0.0040(12) -0.0220(13)
C20 0.0455(14) 0.0656(18) 0.0333(13) -0.0003(13) 0.0036(11) -0.0125(13)
S1 0.0433(4) 0.1376(10) 0.0475(4) -0.0071(5) 0.0041(3) 0.0072(5)
C100 0.072(2) 0.083(3) 0.057(2) 0.011(2) 0.0104(18) 0.0136(19)
O10 0.0465(14) 0.090(2) 0.080(2) -0.0072(13) 0.0172(13) -0.0078(16)
O11 0.159(6) 0.256(8) 0.205(8) -0.133(6) 0.059(5) -0.126(6)
O12 0.143(5) 0.313(10) 0.080(3) 0.127(6) 0.034(3) 0.086(5)
F1 0.126(5) 0.087(3) 0.117(4) 0.024(3) -0.002(3) -0.038(3)
F2 0.143(6) 0.146(6) 0.052(3) 0.052(5) -0.008(3) 0.022(3)
F3 0.084(5) 0.201(9) 0.093(4) -0.033(6) 0.048(3) 0.009(5)
F4 0.23(3) 0.125(14) 0.148(18) 0.043(16) 0.059(19) 0.104(14)
F5 0.120(17) 0.28(3) 0.134(15) 0.10(2) 0.094(12) 0.112(18)
F6 0.097(15) 0.46(6) 0.084(14) -0.08(2) 0.019(11) -0.11(3)

loop_
_atom_type_symbol
_atom_type_description
_atom_type_scat_dispersion_real
_atom_type_scat_dispersion_imag
_atom_type_scat_source
C C 0.0033 0.0016 'International Tables Vol C Tables 4.2.6.8 and 6.1.1.4'
H H 0.0000 0.0000 'International Tables Vol C Tables 4.2.6.8 and 6.1.1.4'
N N 0.0061 0.0033 'International Tables Vol C Tables 4.2.6.8 and 6.1.1.4'
O O 0.0106 0.0060 'International Tables Vol C Tables 4.2.6.8 and 6.1.1.4'
F F 0.0171 0.0103 'International Tables Vol C Tables 4.2.6.8 and 6.1.1.4'
S S 0.1246 0.1234 'International Tables Vol C Tables 4.2.6.8 and 6.1.1.4'
Cl Cl 0.1484 0.1585 'International Tables Vol C Tables 4.2.6.8 and 6.1.1.4'
Ag Ag -0.8971 1.1015 'International Tables Vol C Tables 4.2.6.8 and 6.1.1.4'

loop_
_geom_angle_atom_site_label_1
_geom_angle_atom_site_label_2
_geom_angle_atom_site_label_3
_geom_angle_site_symmetry_3
_geom_angle
N1 Ag1 N2 . 162.52(7)
C11 O1 C10 . 113.7(2)
C13 O2 C12 . 113.4(2)
C16 O3 C17 . 113.8(2)
C18 O4 C19 . 113.5(2)
C7 N1 C9 . 108.87(19)
C7 N1 C20 . 109.5(2)
C9 N1 C20 . 109.5(2)
C7 N1 Ag1 . 114.10(15)
C9 N1 Ag1 . 108.32(15)
C20 N1 Ag1 . 106.54(15)
C15 N2 C1 . 108.80(19)
C15 N2 C14 . 109.9(2)
C1 N2 C14 . 108.98(19)
C15 N2 Ag1 . 108.31(15)
C1 N2 Ag1 . 114.50(15)
C14 N2 Ag1 . 106.25(14)
N2 C1 C2 . 115.28(19)
C3 C2 C8 . 117.5(2)
C3 C2 C1 . 118.3(2)
C8 C2 C1 . 123.8(2)
C4 C3 C2 . 121.3(2)
C3 C4 C5 . 119.7(2)
C4 C5 C6 . 121.7(2)
C5 C6 C8 . 117.1(2)
C5 C6 C7 3 118.6(2)
C8 C6 C7 3 124.0(2)
N1 C7 C6 3 115.5(2)
C2 C8 C6 . 122.5(2)
C2 C8 Cl1 . 118.80(18)
C6 C8 Cl1 . 118.63(19)
N1 C9 C10 . 114.5(2)
O1 C10 C9 . 109.8(2)
O1 C11 C12 . 108.5(2)
O2 C12 C11 . 108.3(2)
O2 C13 C14 . 109.3(2)
N2 C14 C13 . 114.0(2)
N2 C15 C16 . 114.8(2)
O3 C16 C15 . 109.0(2)
O3 C17 C18 . 108.3(2)
O4 C18 C17 . 109.0(2)
O4 C19 C20 . 109.5(2)
N1 C20 C19 . 114.5(2)
O15 S1 O12 . 32.9(8)
O15 S1 O10 . 145.7(9)
O12 S1 O10 . 120.4(4)
O15 S1 O11 . 76.8(9)
O12 S1 O11 . 107.6(5)
O10 S1 O11 . 110.3(4)
O15 S1 O14 . 95.0(10)
O12 S1 O14 . 126.8(7)
O10 S1 O14 . 99.0(7)
O11 S1 O14 . 19.5(7)
O15 S1 C100 . 103.7(10)
O12 S1 C100 . 106.6(3)
O10 S1 C100 . 106.63(19)
O11 S1 C100 . 104.0(4)
O14 S1 C100 . 93.0(7)
O15 S1 O13 . 85.5(9)
O12 S1 O13 . 54.7(6)
O10 S1 O13 . 83.2(5)
O11 S1 O13 . 162.2(6)
O14 S1 O13 . 174.9(8)
C100 S1 O13 . 82.0(5)
F6 C100 F5 . 111(2)
F6 C100 F3 . 115.6(10)
F5 C100 F3 . 21(2)
F6 C100 F2 . 58(3)
F5 C100 F2 . 127.8(15)
F3 C100 F2 . 111.3(6)
F6 C100 F1 . 45(3)
F5 C100 F1 . 87(2)
F3 C100 F1 . 104.4(7)
F2 C100 F1 . 103.4(5)
F6 C100 F4 . 105(2)
F5 C100 F4 . 95.9(18)
F3 C100 F4 . 75.4(13)
F2 C100 F4 . 50.7(16)
F1 C100 F4 . 148.4(17)
F6 C100 S1 . 126.5(10)
F5 C100 S1 . 111.9(16)
F3 C100 S1 . 116.0(5)
F2 C100 S1 . 112.5(4)
F1 C100 S1 . 108.0(4)
F4 C100 S1 . 99.9(12)

loop_
_geom_bond_atom_site_label_1
_geom_bond_atom_site_label_2
_geom_bond_site_symmetry_2
_geom_bond_distance
_geom_bond_publ_flag
Ag1 N1 . 2.338(2) ?
Ag1 N2 . 2.356(2) ?
Cl1 C8 . 1.739(2) ?
O1 C11 . 1.417(3) ?
O1 C10 . 1.426(3) ?
O2 C13 . 1.414(3) ?
O2 C12 . 1.427(4) ?
O3 C16 . 1.418(3) ?
O3 C17 . 1.418(3) ?
O4 C18 . 1.409(4) ?
O4 C19 . 1.423(3) ?
N1 C7 . 1.486(3) ?
N1 C9 . 1.487(3) ?
N1 C20 . 1.489(3) ?
N2 C15 . 1.481(3) ?
N2 C1 . 1.480(3) ?
N2 C14 . 1.491(3) ?
C1 C2 . 1.516(3) ?
C2 C3 . 1.386(3) ?
C2 C8 . 1.394(3) ?
C3 C4 . 1.378(4) ?
C4 C5 . 1.375(4) ?
C5 C6 . 1.386(4) ?
C6 C8 . 1.399(3) ?
C6 C7 3 1.512(3) ?
C7 C6 3 1.512(3) ?
C9 C10 . 1.509(4) ?
C11 C12 . 1.480(5) ?
C13 C14 . 1.504(4) ?
C15 C16 . 1.517(4) ?
C17 C18 . 1.485(4) ?
C19 C20 . 1.510(4) ?
S1 O15 . 1.27(2) ?
S1 O12 . 1.356(5) ?
S1 O10 . 1.379(3) ?
S1 O11 . 1.455(8) ?
S1 O14 . 1.570(18) ?
S1 C100 . 1.787(4) ?
S1 O13 . 1.871(15) ?
C100 F6 . 1.213(18) ?
C100 F5 . 1.27(3) ?
C100 F3 . 1.289(9) ?
C100 F2 . 1.308(6) ?
C100 F1 . 1.335(7) ?
C100 F4 . 1.346(17) ?
